data_7221711
loop_
_publ_author_name
'Ni, Jun'
'Kang, Jia-Jia'
'Wang, Hui-Hui'
'Gai, Xu-Qiao'
'Zhang, Xiao-Xin'
'Jia, Ting'
'Xu, Liang'
'Pan, Yu-Zhen'
'Zhang, Jian-Jun'

_publ_section_title
;
 A colorimetric/luminescent benzene compound sensor based on a
 bis(\s-acetylide) platinum(ii) complex: enhancing selectivity and
 reversibility through dual-recognition sites strategy
;
_journal_issue 80
_journal_name_full 'RSC Adv.'
_journal_page_first 65613
_journal_paper_doi 10.1039/C5RA13987B
_journal_volume 5
_journal_year 2015
_chemical_formula_sum 'C41 H35 Cl2 N2 Pt Si2'
_chemical_formula_weight 877.88
_chemical_name_systematic
; 
 ? 
;
_space_group_IT_number 14
_symmetry_cell_setting monoclinic
_symmetry_space_group_name_Hall '-P 2ybc'
_symmetry_space_group_name_H-M 'P 1 21/c 1'
_atom_sites_solution_hydrogens geom
_atom_sites_solution_primary direct
_atom_sites_solution_secondary difmap
_audit_block_doi 10.5517/cc14dvr4
_audit_creation_method SHELXL-97
_audit_update_record
;
2015-03-19 deposited with the CCDC.
2015-07-27 downloaded from the CCDC.
;
_cell_angle_alpha 90.00
_cell_angle_beta 103.687(7)
_cell_angle_gamma 90.00
_cell_formula_units_Z 4
_cell_length_a 20.638(3)
_cell_length_b 10.9657(16)
_cell_length_c 19.312(3)
_cell_measurement_reflns_used 6344
_cell_measurement_temperature 296(2)
_cell_measurement_theta_max 20.89
_cell_measurement_theta_min 2.15
_cell_volume 4246.4(11)
_computing_cell_refinement 'Bruker SMART'
_computing_data_collection 'Bruker SMART'
_computing_data_reduction 'Bruker SAINT'
_computing_molecular_graphics 'Bruker SHELXTL'
_computing_publication_material 'Bruker SHELXTL'
_computing_structure_refinement 'SHELXL-97 (Sheldrick, 1997)'
_computing_structure_solution 'SHELXS-97 (Sheldrick, 1990)'
_diffrn_ambient_temperature 296(2)
_diffrn_measured_fraction_theta_full 0.986
_diffrn_measured_fraction_theta_max 0.986
_diffrn_measurement_device_type 'Bruker Smart APEX II'
_diffrn_measurement_method 'phi and omega scans'
_diffrn_radiation_monochromator graphite
_diffrn_radiation_source 'fine-focus sealed tube'
_diffrn_radiation_type MoK\a
_diffrn_radiation_wavelength 0.71073
_diffrn_reflns_av_R_equivalents 0.0816
_diffrn_reflns_av_sigmaI/netI 0.1141
_diffrn_reflns_limit_h_max 23
_diffrn_reflns_limit_h_min -21
_diffrn_reflns_limit_k_max 10
_diffrn_reflns_limit_k_min -12
_diffrn_reflns_limit_l_max 22
_diffrn_reflns_limit_l_min -17
_diffrn_reflns_number 25213
_diffrn_reflns_theta_full 24.39
_diffrn_reflns_theta_max 24.39
_diffrn_reflns_theta_min 2.03
_exptl_absorpt_coefficient_mu 3.514
_exptl_absorpt_correction_T_max 0.708
_exptl_absorpt_correction_T_min 0.532
_exptl_absorpt_correction_type multi-scan
_exptl_absorpt_process_details 'SADABS (Sheldrick, 1996)'
_exptl_crystal_colour red
_exptl_crystal_density_diffrn 1.373
_exptl_crystal_density_method 'not measured'
_exptl_crystal_description block
_exptl_crystal_F_000 1740
_exptl_crystal_size_max 0.20
_exptl_crystal_size_mid 0.15
_exptl_crystal_size_min 0.10
_refine_diff_density_max 3.994
_refine_diff_density_min -2.261
_refine_diff_density_rms 0.166
_refine_ls_extinction_method none
_refine_ls_goodness_of_fit_ref 1.030
_refine_ls_hydrogen_treatment constr
_refine_ls_matrix_type full
_refine_ls_number_parameters 489
_refine_ls_number_reflns 6879
_refine_ls_number_restraints 186
_refine_ls_restrained_S_all 1.028
_refine_ls_R_factor_all 0.1326
_refine_ls_R_factor_gt 0.0691
_refine_ls_shift/su_max 0.001
_refine_ls_shift/su_mean 0.000
_refine_ls_structure_factor_coef Fsqd
_refine_ls_weighting_details 'calc w=1/[\s^2^(Fo^2^)+(0.0944P)^2^+0.0000P] where P=(Fo^2^+2Fc^2^)/3'
_refine_ls_weighting_scheme calc
_refine_ls_wR_factor_gt 0.1468
_refine_ls_wR_factor_ref 0.1780
_reflns_number_gt 3990
_reflns_number_total 6879
_reflns_threshold_expression >2sigma(I)
_cod_data_source_file c5ra13987b3.cif
_cod_data_source_block a
_cod_depositor_comments
;
The following automatic conversions were performed:

'_exptl_absorpt_correction_type' value 'Multi-scan' changed to
'multi-scan' according to
/usr/data/users/saulius/crontab/automatic-downloads/rss-feeds/RSC/lib/dictionaries/cif_core.dic
dictionary named 'cif_core.dic' version 2.4.2 from 2011-04-26.

Automatic conversion script
Id: cif_fix_values 3271 2015-04-21 07:52:19Z andrius 
;
_cod_original_cell_volume 4246.3(10)
_cod_original_sg_symbol_H-M P21/c
_cod_database_code 7221711

loop_
_symmetry_equiv_pos_as_xyz
'x, y, z'
'-x, y+1/2, -z+1/2'
'-x, -y, -z'
'x, -y-1/2, z-1/2'

loop_
_atom_site_label
_atom_site_type_symbol
_atom_site_fract_x
_atom_site_fract_y
_atom_site_fract_z
_atom_site_U_iso_or_equiv
_atom_site_adp_type
_atom_site_occupancy
_atom_site_symmetry_multiplicity
_atom_site_calc_flag
_atom_site_refinement_flags
_atom_site_disorder_assembly
_atom_site_disorder_group
N2 N 0.5671(3) 0.3217(6) 0.5336(3) 0.0424(18) Uani 1 1 d . . .
Pt1 Pt 0.499484(16) 0.37716(3) 0.441592(14) 0.04479(12) Uani 1 1 d . . .
N1 N 0.4335(3) 0.3182(6) 0.5006(3) 0.0450(19) Uani 1 1 d . . .
C23 C 0.4313(4) 0.4255(8) 0.3585(4) 0.052(2) Uani 1 1 d . . .
C16 C 0.4648(4) 0.2762(7) 0.5663(4) 0.043(2) Uani 1 1 d . . .
C25 C 0.3429(5) 0.5060(9) 0.2440(4) 0.067(3) Uani 1 1 d . . .
C14 C 0.6729(4) 0.2787(8) 0.6140(4) 0.054(3) Uani 1 1 d . A .
C17 C 0.5358(4) 0.2773(6) 0.5838(4) 0.041(2) Uani 1 1 d . . .
C12 C 0.5718(5) 0.2342(7) 0.6504(4) 0.051(3) Uani 1 1 d . . .
C32 C 0.6096(4) 0.4602(8) 0.3633(4) 0.050(2) Uani 1 1 d . . .
C9 C 0.4298(5) 0.2310(7) 0.6146(4) 0.053(3) Uani 1 1 d . . .
C15 C 0.6322(4) 0.3234(8) 0.5490(4) 0.052(2) Uani 1 1 d . . .
H15A H 0.6532 0.3556 0.5154 0.063 Uiso 1 1 calc R . .
C6 C 0.3673(5) 0.3170(8) 0.4826(4) 0.060(3) Uani 1 1 d . . .
H6A H 0.3458 0.3471 0.4381 0.072 Uiso 1 1 calc R . .
C7 C 0.3280(5) 0.2726(9) 0.5276(4) 0.063(3) Uani 1 1 d . . .
C31 C 0.5662(4) 0.4286(8) 0.3919(4) 0.052(3) Uani 1 1 d . . .
Cl1 Cl 0.2103(3) 0.6699(6) 0.0478(3) 0.304(3) Uani 1 1 d . . .
C13 C 0.6397(5) 0.2339(8) 0.6642(4) 0.064(3) Uani 1 1 d . . .
H13A H 0.6643 0.2037 0.7075 0.077 Uiso 1 1 calc R . .
C5 C 0.2553(6) 0.2712(10) 0.5062(5) 0.085(4) Uani 1 1 d . . .
C33 C 0.6554(5) 0.5061(9) 0.3249(5) 0.067(3) Uani 1 1 d . . .
Cl2 Cl 0.7962(3) 0.6689(7) 0.2027(4) 0.359(3) Uani 1 1 d . . .
C24 C 0.3889(5) 0.4583(8) 0.3078(4) 0.058(3) Uani 1 1 d . . .
Si2 Si 0.8937(2) 0.2820(5) 0.6821(2) 0.188(3) Uani 1 1 d D . .
C29 C 0.3287(9) 0.6326(10) 0.1374(6) 0.126(6) Uani 1 1 d . . .
H29A H 0.3461 0.6834 0.1078 0.151 Uiso 1 1 calc R . .
C18 C 0.7451(6) 0.2854(11) 0.6293(5) 0.083(4) Uani 1 1 d . . .
C8 C 0.3601(5) 0.2308(7) 0.5933(4) 0.061(3) Uani 1 1 d . . .
H8A H 0.3353 0.2020 0.6244 0.073 Uiso 1 1 calc R . .
C30 C 0.3687(6) 0.5786(9) 0.1971(5) 0.078(3) Uani 1 1 d . . .
H30A H 0.4146 0.5908 0.2064 0.094 Uiso 1 1 calc R . .
C35 C 0.6754(8) 0.6314(11) 0.2280(7) 0.142(5) Uani 1 1 d . . .
H35A H 0.6590 0.6831 0.1897 0.171 Uiso 1 1 calc R . .
C34 C 0.6350(7) 0.5815(10) 0.2651(5) 0.094(4) Uani 1 1 d . . .
H34A H 0.5897 0.5982 0.2500 0.113 Uiso 1 1 calc R . .
Si1 Si 0.1060(2) 0.2522(5) 0.4804(3) 0.197(2) Uani 1 1 d DU . .
C26 C 0.2779(6) 0.4842(12) 0.2302(6) 0.110(5) Uani 1 1 d . . .
H26A H 0.2597 0.4380 0.2613 0.132 Uiso 1 1 calc R . .
C38 C 0.7219(6) 0.4841(12) 0.3454(7) 0.118(5) Uani 1 1 d . . .
H38A H 0.7394 0.4379 0.3860 0.141 Uiso 1 1 calc R . .
C4 C 0.1968(6) 0.2678(14) 0.4936(6) 0.119(5) Uani 1 1 d . B .
C19 C 0.8030(6) 0.2845(13) 0.6467(6) 0.114(5) Uani 1 1 d . A .
C36 C 0.7414(10) 0.6037(15) 0.2486(10) 0.169(7) Uani 1 1 d U . .
C37 C 0.7651(8) 0.5329(16) 0.3038(10) 0.172(7) Uani 1 1 d U . .
H37A H 0.8104 0.5143 0.3161 0.207 Uiso 1 1 calc R . .
C27 C 0.2358(7) 0.5338(15) 0.1657(8) 0.157(7) Uani 1 1 d . . .
H27A H 0.1906 0.5151 0.1525 0.189 Uiso 1 1 calc R . .
C28 C 0.2638(10) 0.6080(14) 0.1247(8) 0.155(8) Uani 1 1 d . . .
C11 C 0.5345(4) 0.1891(8) 0.7010(4) 0.054(3) Uani 1 1 d . . .
H11A H 0.5575 0.1592 0.7451 0.065 Uiso 1 1 calc R . .
C10 C 0.4682(5) 0.1904(8) 0.6846(4) 0.055(3) Uani 1 1 d . . .
H10A H 0.4456 0.1649 0.7184 0.066 Uiso 1 1 calc R . .
C20 C 0.9189(15) 0.4423(10) 0.7069(13) 0.287(8) Uani 0.558(16) 1 d PDU A 1
H20A H 0.9145 0.4902 0.6644 0.430 Uiso 0.558(16) 1 calc PR A 1
H20B H 0.9644 0.4438 0.7337 0.430 Uiso 0.558(16) 1 calc PR A 1
H20C H 0.8907 0.4754 0.7352 0.430 Uiso 0.558(16) 1 calc PR A 1
C21 C 0.9035(16) 0.1893(16) 0.7653(7) 0.270(8) Uani 0.558(16) 1 d PDU A 1
H21A H 0.8899 0.1068 0.7530 0.405 Uiso 0.558(16) 1 calc PR A 1
H21B H 0.8762 0.2232 0.7944 0.405 Uiso 0.558(16) 1 calc PR A 1
H21C H 0.9493 0.1903 0.7912 0.405 Uiso 0.558(16) 1 calc PR A 1
C22 C 0.9427(8) 0.215(2) 0.6229(9) 0.247(7) Uani 0.558(16) 1 d PDU A 1
H22A H 0.9364 0.2620 0.5800 0.371 Uiso 0.558(16) 1 calc PR A 1
H22B H 0.9281 0.1325 0.6111 0.371 Uiso 0.558(16) 1 calc PR A 1
H22C H 0.9891 0.2144 0.6468 0.371 Uiso 0.558(16) 1 calc PR A 1
C20' C 0.914(2) 0.4110(12) 0.7463(9) 0.285(8) Uani 0.442(16) 1 d PDU A 2
H20D H 0.9147 0.4858 0.7205 0.427 Uiso 0.442(16) 1 calc PR A 2
H20E H 0.9577 0.3978 0.7772 0.427 Uiso 0.442(16) 1 calc PR A 2
H20F H 0.8817 0.4158 0.7742 0.427 Uiso 0.442(16) 1 calc PR A 2
C21' C 0.9264(17) 0.1352(12) 0.7244(12) 0.274(8) Uani 0.442(16) 1 d PDU A 2
H21D H 0.9447 0.0882 0.6916 0.411 Uiso 0.442(16) 1 calc PR A 2
H21E H 0.8908 0.0904 0.7368 0.411 Uiso 0.442(16) 1 calc PR A 2
H21F H 0.9605 0.1511 0.7666 0.411 Uiso 0.442(16) 1 calc PR A 2
C22' C 0.9289(10) 0.313(3) 0.6035(8) 0.241(8) Uani 0.442(16) 1 d PDU A 2
H22D H 0.9016 0.3718 0.5732 0.362 Uiso 0.442(16) 1 calc PR A 2
H22E H 0.9299 0.2386 0.5774 0.362 Uiso 0.442(16) 1 calc PR A 2
H22F H 0.9734 0.3441 0.6193 0.362 Uiso 0.442(16) 1 calc PR A 2
C1 C 0.0835(13) 0.4006(11) 0.5141(11) 0.253(5) Uani 0.657(13) 1 d PDU B 1
H1A H 0.0953 0.4654 0.4860 0.379 Uiso 0.657(13) 1 calc PR B 1
H1B H 0.1073 0.4106 0.5629 0.379 Uiso 0.657(13) 1 calc PR B 1
H1C H 0.0364 0.4027 0.5110 0.379 Uiso 0.657(13) 1 calc PR B 1
C2 C 0.0635(12) 0.233(2) 0.3851(5) 0.241(5) Uani 0.657(13) 1 d PDU B 1
H2A H 0.0749 0.2995 0.3580 0.362 Uiso 0.657(13) 1 calc PR B 1
H2B H 0.0161 0.2310 0.3800 0.362 Uiso 0.657(13) 1 calc PR B 1
H2C H 0.0776 0.1575 0.3678 0.362 Uiso 0.657(13) 1 calc PR B 1
C3 C 0.0838(12) 0.1218(13) 0.5328(9) 0.241(5) Uani 0.657(13) 1 d PDU B 1
H3A H 0.0859 0.1479 0.5807 0.361 Uiso 0.657(13) 1 calc PR B 1
H3B H 0.1147 0.0561 0.5334 0.361 Uiso 0.657(13) 1 calc PR B 1
H3C H 0.0394 0.0945 0.5111 0.361 Uiso 0.657(13) 1 calc PR B 1
C1' C 0.0518(12) 0.3808(15) 0.4396(13) 0.241(6) Uani 0.343(13) 1 d PDU B 2
H1'A H 0.0765 0.4348 0.4164 0.362 Uiso 0.343(13) 1 calc PR B 2
H1'B H 0.0369 0.4245 0.4761 0.362 Uiso 0.343(13) 1 calc PR B 2
H1'C H 0.0139 0.3496 0.4053 0.362 Uiso 0.343(13) 1 calc PR B 2
C2' C 0.085(2) 0.1142(12) 0.4232(10) 0.244(5) Uani 0.343(13) 1 d PDU B 2
H2'A H 0.0899 0.1324 0.3760 0.365 Uiso 0.343(13) 1 calc PR B 2
H2'B H 0.0402 0.0899 0.4212 0.365 Uiso 0.343(13) 1 calc PR B 2
H2'C H 0.1151 0.0490 0.4429 0.365 Uiso 0.343(13) 1 calc PR B 2
C3' C 0.0933(15) 0.220(3) 0.5711(7) 0.228(5) Uani 0.343(13) 1 d PDU B 2
H3'A H 0.0999 0.2936 0.5989 0.342 Uiso 0.343(13) 1 calc PR B 2
H3'B H 0.1247 0.1595 0.5940 0.342 Uiso 0.343(13) 1 calc PR B 2
H3'C H 0.0487 0.1907 0.5671 0.342 Uiso 0.343(13) 1 calc PR B 2
C01 C 0.5018(4) 0.0663(10) 0.4375(4) 0.145(3) Uani 1 1 d DU . .
H01 H 0.5022 0.1135 0.3976 0.174 Uiso 1 1 calc R . .
C02 C 0.5598(4) 0.0297(8) 0.4842(4) 0.154(4) Uani 1 1 d DU . .
H02 H 0.6008 0.0444 0.4737 0.185 Uiso 1 1 calc R . .
C03 C 0.4431(4) 0.0288(9) 0.4534(4) 0.153(4) Uani 1 1 d DU . .
H03 H 0.4033 0.0438 0.4201 0.184 Uiso 1 1 calc R . .

loop_
_atom_site_aniso_label
_atom_site_aniso_U_11
_atom_site_aniso_U_22
_atom_site_aniso_U_33
_atom_site_aniso_U_23
_atom_site_aniso_U_13
_atom_site_aniso_U_12
N2 0.057(4) 0.035(4) 0.037(4) -0.004(3) 0.014(3) 0.004(4)
Pt1 0.0698(3) 0.0403(2) 0.02544(16) -0.00079(14) 0.01341(15) 0.00105(18)
N1 0.055(4) 0.048(4) 0.027(3) -0.005(3) -0.001(3) 0.010(4)
C23 0.062(6) 0.063(6) 0.030(4) -0.013(4) 0.005(4) 0.000(5)
C16 0.067(6) 0.030(5) 0.030(4) -0.012(3) 0.008(4) -0.002(4)
C25 0.089(7) 0.071(7) 0.033(5) -0.003(5) -0.001(5) 0.019(6)
C14 0.059(6) 0.051(6) 0.050(5) -0.013(4) 0.007(5) 0.004(5)
C17 0.078(6) 0.015(4) 0.032(4) -0.010(3) 0.014(4) 0.000(4)
C12 0.072(6) 0.048(6) 0.028(4) 0.000(4) 0.005(4) 0.015(5)
C32 0.057(5) 0.064(6) 0.036(4) -0.010(4) 0.022(4) -0.009(5)
C9 0.082(7) 0.042(6) 0.038(4) -0.002(4) 0.022(5) -0.003(5)
C15 0.057(6) 0.058(6) 0.041(5) -0.001(4) 0.011(4) 0.005(5)
C6 0.086(7) 0.053(6) 0.036(5) -0.004(4) 0.008(5) 0.015(6)
C7 0.068(6) 0.079(7) 0.047(5) -0.016(5) 0.022(5) 0.007(6)
C31 0.069(6) 0.058(6) 0.025(4) -0.010(4) 0.004(4) 0.017(5)
Cl1 0.347(7) 0.251(5) 0.195(4) 0.090(4) -0.173(5) -0.001(6)
C13 0.097(8) 0.057(6) 0.033(5) -0.004(4) 0.007(5) 0.020(6)
C5 0.092(8) 0.111(9) 0.057(6) -0.002(6) 0.026(6) 0.015(7)
C33 0.082(6) 0.068(6) 0.060(5) -0.021(5) 0.035(5) -0.012(6)
Cl2 0.422(5) 0.270(6) 0.536(7) 0.087(6) 0.417(5) -0.010(6)
C24 0.086(7) 0.056(6) 0.034(5) -0.006(4) 0.021(5) 0.005(5)
Si2 0.090(3) 0.284(7) 0.171(5) 0.012(5) -0.004(3) -0.024(4)
C29 0.229(16) 0.074(9) 0.059(7) 0.002(6) 0.002(9) -0.019(9)
C18 0.082(8) 0.116(9) 0.040(5) 0.002(6) -0.009(6) 0.007(7)
C8 0.091(7) 0.047(6) 0.051(5) -0.009(4) 0.030(5) -0.015(5)
C30 0.111(8) 0.076(7) 0.039(5) 0.009(5) 0.000(6) 0.019(7)
C35 0.262(15) 0.087(10) 0.124(9) 0.008(7) 0.136(10) -0.007(10)
C34 0.149(10) 0.087(8) 0.057(6) -0.001(6) 0.048(7) -0.016(8)
Si1 0.097(3) 0.308(6) 0.195(4) 0.029(4) 0.052(3) 0.037(4)
C26 0.100(9) 0.126(11) 0.086(8) 0.027(7) -0.016(8) 0.009(9)
C38 0.099(8) 0.126(11) 0.145(11) 0.001(8) 0.062(8) -0.038(9)
C4 0.075(8) 0.195(15) 0.090(8) 0.022(8) 0.024(7) -0.004(9)
C19 0.085(9) 0.163(12) 0.082(8) 0.020(8) -0.005(7) 0.024(9)
C36 0.220(16) 0.137(15) 0.200(14) 0.022(10) 0.149(12) 0.004(12)
C37 0.121(11) 0.166(16) 0.260(18) 0.027(13) 0.103(12) 0.016(11)
C27 0.118(11) 0.149(15) 0.166(15) -0.004(12) -0.044(11) -0.012(11)
C28 0.203(18) 0.116(13) 0.099(11) 0.014(9) -0.058(12) -0.013(12)
C11 0.079(6) 0.049(6) 0.029(4) -0.010(4) 0.000(5) -0.019(5)
C10 0.098(7) 0.039(5) 0.035(4) 0.000(4) 0.027(5) 0.011(6)
C20 0.285(10) 0.289(10) 0.284(10) 0.005(8) 0.064(7) -0.011(8)
C21 0.266(10) 0.271(10) 0.270(10) 0.002(8) 0.058(7) 0.005(8)
C22 0.240(10) 0.251(10) 0.252(10) 0.003(7) 0.060(7) 0.001(7)
C20' 0.283(10) 0.289(10) 0.283(10) 0.000(8) 0.067(7) -0.007(8)
C21' 0.272(10) 0.272(10) 0.275(11) -0.003(8) 0.059(7) 0.006(8)
C22' 0.236(10) 0.242(10) 0.246(10) 0.000(8) 0.057(7) -0.001(8)
C1 0.251(9) 0.258(6) 0.247(8) 0.003(6) 0.054(7) 0.003(7)
C2 0.233(9) 0.251(9) 0.232(6) 0.006(6) 0.041(7) -0.003(7)
C3 0.236(9) 0.250(7) 0.240(7) 0.004(6) 0.065(7) -0.006(7)
C1' 0.238(9) 0.242(6) 0.239(8) 0.016(6) 0.048(7) 0.015(7)
C2' 0.241(9) 0.254(7) 0.239(7) 0.015(6) 0.062(7) 0.008(7)
C3' 0.228(9) 0.243(9) 0.224(6) 0.015(6) 0.073(6) -0.008(7)
C01 0.292(6) 0.102(6) 0.061(5) -0.003(4) 0.082(5) 0.009(6)
C02 0.296(6) 0.081(7) 0.101(7) -0.017(6) 0.080(6) 0.013(7)
C03 0.293(7) 0.078(7) 0.097(7) -0.023(6) 0.063(7) 0.006(7)

loop_
_atom_type_symbol
_atom_type_description
_atom_type_scat_dispersion_real
_atom_type_scat_dispersion_imag
_atom_type_scat_source
C C 0.0033 0.0016 'International Tables Vol C Tables 4.2.6.8 and 6.1.1.4'
H H 0.0000 0.0000 'International Tables Vol C Tables 4.2.6.8 and 6.1.1.4'
N N 0.0061 0.0033 'International Tables Vol C Tables 4.2.6.8 and 6.1.1.4'
Si Si 0.0817 0.0704 'International Tables Vol C Tables 4.2.6.8 and 6.1.1.4'
Cl Cl 0.1484 0.1585 'International Tables Vol C Tables 4.2.6.8 and 6.1.1.4'
Pt Pt -1.7033 8.3905 'International Tables Vol C Tables 4.2.6.8 and 6.1.1.4'

loop_
_geom_angle_atom_site_label_1
_geom_angle_atom_site_label_2
_geom_angle_atom_site_label_3
_geom_angle
_geom_angle_site_symmetry_1
_geom_angle_site_symmetry_3
C15 N2 C17 118.3(7) . .
C15 N2 Pt1 129.6(6) . .
C17 N2 Pt1 112.1(5) . .
C31 Pt1 C23 88.4(3) . .
C31 Pt1 N2 95.6(3) . .
C23 Pt1 N2 176.1(3) . .
C31 Pt1 N1 176.0(3) . .
C23 Pt1 N1 95.6(3) . .
N2 Pt1 N1 80.4(2) . .
C6 N1 C16 118.2(7) . .
C6 N1 Pt1 128.9(5) . .
C16 N1 Pt1 112.9(5) . .
C24 C23 Pt1 178.3(8) . .
N1 C16 C9 122.4(8) . .
N1 C16 C17 117.0(7) . .
C9 C16 C17 120.6(7) . .
C26 C25 C30 119.5(9) . .
C26 C25 C24 122.0(10) . .
C30 C25 C24 118.5(9) . .
C13 C14 C15 116.6(8) . .
C13 C14 C18 121.5(8) . .
C15 C14 C18 121.8(8) . .
N2 C17 C12 122.0(8) . .
N2 C17 C16 117.6(7) . .
C12 C17 C16 120.4(8) . .
C13 C12 C17 118.5(8) . .
C13 C12 C11 123.1(7) . .
C17 C12 C11 118.4(8) . .
C31 C32 C33 173.7(9) . .
C16 C9 C8 117.5(7) . .
C16 C9 C10 118.1(8) . .
C8 C9 C10 124.3(8) . .
N2 C15 C14 123.8(8) . .
N2 C15 H15A 118.1 . .
C14 C15 H15A 118.1 . .
N1 C6 C7 123.3(8) . .
N1 C6 H6A 118.4 . .
C7 C6 H6A 118.4 . .
C8 C7 C6 117.9(9) . .
C8 C7 C5 119.9(9) . .
C6 C7 C5 122.2(8) . .
C32 C31 Pt1 177.5(7) . .
C12 C13 C14 120.8(8) . .
C12 C13 H13A 119.6 . .
C14 C13 H13A 119.6 . .
C4 C5 C7 175.6(11) . .
C38 C33 C34 115.6(10) . .
C38 C33 C32 122.4(10) . .
C34 C33 C32 122.0(9) . .
C23 C24 C25 173.9(10) . .
C19 Si2 C22 115.7(8) . .
C19 Si2 C21' 114.1(12) . .
C22 Si2 C21' 74.4(12) . .
C19 Si2 C20' 106.9(15) . .
C22 Si2 C20' 129.9(16) . .
C21' Si2 C20' 111.3(9) . .
C19 Si2 C22' 104.7(8) . .
C22 Si2 C22' 36.2(11) . .
C21' Si2 C22' 110.2(11) . .
C20' Si2 C22' 109.4(11) . .
C19 Si2 C20 106.3(11) . .
C22 Si2 C20 112.0(10) . .
C21' Si2 C20 130.9(12) . .
C20' Si2 C20 26.7(11) . .
C22' Si2 C20 84.2(12) . .
C19 Si2 C21 102.8(11) . .
C22 Si2 C21 110.5(9) . .
C21' Si2 C21 36.6(11) . .
C20' Si2 C21 83.1(9) . .
C22' Si2 C21 144.6(12) . .
C20 Si2 C21 109.0(8) . .
C28 C29 C30 116.3(14) . .
C28 C29 H29A 121.8 . .
C30 C29 H29A 121.8 . .
C19 C18 C14 174.1(12) . .
C7 C8 C9 120.7(9) . .
C7 C8 H8A 119.6 . .
C9 C8 H8A 119.6 . .
C29 C30 C25 122.5(12) . .
C29 C30 H30A 118.7 . .
C25 C30 H30A 118.7 . .
C34 C35 C36 117.4(14) . .
C34 C35 H35A 121.3 . .
C36 C35 H35A 121.3 . .
C35 C34 C33 125.3(13) . .
C35 C34 H34A 117.3 . .
C33 C34 H34A 117.3 . .
C4 Si1 C1 101.6(10) . .
C4 Si1 C2 112.0(9) . .
C1 Si1 C2 110.6(9) . .
C4 Si1 C1' 118.7(10) . .
C1 Si1 C1' 46.0(10) . .
C2 Si1 C1' 64.5(10) . .
C4 Si1 C2' 103.9(17) . .
C1 Si1 C2' 151.7(17) . .
C2 Si1 C2' 47.9(9) . .
C1' Si1 C2' 109.5(10) . .
C4 Si1 C3' 104.7(10) . .
C1 Si1 C3' 74.5(11) . .
C2 Si1 C3' 140.5(12) . .
C1' Si1 C3' 109.7(10) . .
C2' Si1 C3' 109.9(11) . .
C4 Si1 C3 111.6(9) . .
C1 Si1 C3 111.6(9) . .
C2 Si1 C3 109.3(8) . .
C1' Si1 C3 127.6(12) . .
C2' Si1 C3 69.4(11) . .
C3' Si1 C3 40.6(10) . .
C25 C26 C27 118.6(12) . .
C25 C26 H26A 120.7 . .
C27 C26 H26A 120.7 . .
C33 C38 C37 119.2(13) . .
C33 C38 H38A 120.4 . .
C37 C38 H38A 120.4 . .
C5 C4 Si1 174.7(12) . .
C18 C19 Si2 175.0(12) . .
C37 C36 C35 121.5(16) . .
C37 C36 Cl2 119.5(16) . .
C35 C36 Cl2 119.0(14) . .
C36 C37 C38 120.8(15) . .
C36 C37 H37A 119.6 . .
C38 C37 H37A 119.6 . .
C28 C27 C26 118.5(14) . .
C28 C27 H27A 120.8 . .
C26 C27 H27A 120.8 . .
C29 C28 C27 124.3(15) . .
C29 C28 Cl1 118.6(14) . .
C27 C28 Cl1 117.0(15) . .
C10 C11 C12 120.7(8) . .
C10 C11 H11A 119.6 . .
C12 C11 H11A 119.6 . .
C11 C10 C9 121.6(8) . .
C11 C10 H10A 119.2 . .
C9 C10 H10A 119.2 . .
Si2 C20 H20A 109.5 . .
Si2 C20 H20B 109.5 . .
H20A C20 H20B 109.5 . .
Si2 C20 H20C 109.5 . .
H20A C20 H20C 109.5 . .
H20B C20 H20C 109.5 . .
Si2 C21 H21A 109.5 . .
Si2 C21 H21B 109.5 . .
H21A C21 H21B 109.5 . .
Si2 C21 H21C 109.5 . .
H21A C21 H21C 109.5 . .
H21B C21 H21C 109.5 . .
Si2 C22 H22A 109.5 . .
Si2 C22 H22B 109.5 . .
H22A C22 H22B 109.5 . .
Si2 C22 H22C 109.5 . .
H22A C22 H22C 109.5 . .
H22B C22 H22C 109.5 . .
Si2 C20' H20D 109.5 . .
Si2 C20' H20E 109.5 . .
H20D C20' H20E 109.5 . .
Si2 C20' H20F 109.5 . .
H20D C20' H20F 109.5 . .
H20E C20' H20F 109.5 . .
Si2 C21' H21D 109.5 . .
Si2 C21' H21E 109.5 . .
H21D C21' H21E 109.5 . .
Si2 C21' H21F 109.5 . .
H21D C21' H21F 109.5 . .
H21E C21' H21F 109.5 . .
Si2 C22' H22D 109.5 . .
Si2 C22' H22E 109.5 . .
H22D C22' H22E 109.5 . .
Si2 C22' H22F 109.5 . .
H22D C22' H22F 109.5 . .
H22E C22' H22F 109.5 . .
Si1 C1 H1A 109.5 . .
Si1 C1 H1B 109.5 . .
H1A C1 H1B 109.5 . .
Si1 C1 H1C 109.5 . .
H1A C1 H1C 109.5 . .
H1B C1 H1C 109.5 . .
Si1 C2 H2A 109.5 . .
Si1 C2 H2B 109.5 . .
H2A C2 H2B 109.5 . .
Si1 C2 H2C 109.5 . .
H2A C2 H2C 109.5 . .
H2B C2 H2C 109.5 . .
Si1 C3 H3A 109.5 . .
Si1 C3 H3B 109.5 . .
H3A C3 H3B 109.5 . .
Si1 C3 H3C 109.5 . .
H3A C3 H3C 109.5 . .
H3B C3 H3C 109.5 . .
Si1 C1' H1'A 109.5 . .
Si1 C1' H1'B 109.5 . .
H1'A C1' H1'B 109.5 . .
Si1 C1' H1'C 109.5 . .
H1'A C1' H1'C 109.5 . .
H1'B C1' H1'C 109.5 . .
Si1 C2' H2'A 109.5 . .
Si1 C2' H2'B 109.5 . .
H2'A C2' H2'B 109.5 . .
Si1 C2' H2'C 109.5 . .
H2'A C2' H2'C 109.5 . .
H2'B C2' H2'C 109.5 . .
Si1 C3' H3'A 109.5 . .
Si1 C3' H3'B 109.5 . .
H3'A C3' H3'B 109.5 . .
Si1 C3' H3'C 109.5 . .
H3'A C3' H3'C 109.5 . .
H3'B C3' H3'C 109.5 . .
C02 C01 C03 116.1(7) . .
C02 C01 H01 121.9 . .
C03 C01 H01 121.9 . .
C01 C02 C03 119.8(8) . 3_656
C01 C02 H02 120.1 . .
C03 C02 H02 120.1 3_656 .
C02 C03 C01 123.7(9) 3_656 .
C02 C03 H03 118.1 3_656 .
C01 C03 H03 118.1 . .

loop_
_geom_bond_atom_site_label_1
_geom_bond_atom_site_label_2
_geom_bond_distance
_geom_bond_site_symmetry_2
N2 C15 1.307(10) .
N2 C17 1.374(10) .
N2 Pt1 2.073(6) .
Pt1 C31 1.938(9) .
Pt1 C23 1.941(8) .
Pt1 N1 2.074(7) .
N1 C6 1.328(10) .
N1 C16 1.360(9) .
C23 C24 1.203(10) .
C16 C9 1.400(11) .
C16 C17 1.423(11) .
C25 C26 1.327(14) .
C25 C30 1.403(13) .
C25 C24 1.463(11) .
C14 C13 1.403(12) .
C14 C15 1.422(11) .
C14 C18 1.449(13) .
C17 C12 1.406(10) .
C12 C13 1.363(12) .
C12 C11 1.466(12) .
C32 C31 1.211(11) .
C32 C33 1.423(12) .
C9 C8 1.400(12) .
C9 C10 1.465(11) .
C15 H15A 0.9300 .
C6 C7 1.408(12) .
C6 H6A 0.9300 .
C7 C8 1.365(11) .
C7 C5 1.460(13) .
Cl1 C28 1.765(15) .
C13 H13A 0.9300 .
C5 C4 1.173(14) .
C33 C38 1.357(14) .
C33 C34 1.402(13) .
Cl2 C36 1.746(18) .
Si2 C19 1.834(13) .
Si2 C22 1.851(9) .
Si2 C21' 1.858(9) .
Si2 C20' 1.862(9) .
Si2 C22' 1.862(9) .
Si2 C20 1.863(9) .
Si2 C21 1.872(9) .
C29 C28 1.33(2) .
C29 C30 1.382(14) .
C29 H29A 0.9300 .
C18 C19 1.164(14) .
C8 H8A 0.9300 .
C30 H30A 0.9300 .
C35 C34 1.339(16) .
C35 C36 1.36(2) .
C35 H35A 0.9300 .
C34 H34A 0.9300 .
Si1 C4 1.839(13) .
Si1 C1 1.852(9) .
Si1 C2 1.856(9) .
Si1 C1' 1.856(9) .
Si1 C2' 1.864(9) .
Si1 C3' 1.865(9) .
Si1 C3 1.870(9) .
C26 C27 1.445(16) .
C26 H26A 0.9300 .
C38 C37 1.438(18) .
C38 H38A 0.9300 .
C36 C37 1.32(2) .
C37 H37A 0.9300 .
C27 C28 1.36(2) .
C27 H27A 0.9300 .
C11 C10 1.330(11) .
C11 H11A 0.9300 .
C10 H10A 0.9300 .
C20 H20A 0.9600 .
C20 H20B 0.9600 .
C20 H20C 0.9600 .
C21 H21A 0.9600 .
C21 H21B 0.9600 .
C21 H21C 0.9600 .
C22 H22A 0.9600 .
C22 H22B 0.9600 .
C22 H22C 0.9600 .
C20' H20D 0.9600 .
C20' H20E 0.9600 .
C20' H20F 0.9600 .
C21' H21D 0.9600 .
C21' H21E 0.9600 .
C21' H21F 0.9600 .
C22' H22D 0.9600 .
C22' H22E 0.9600 .
C22' H22F 0.9600 .
C1 H1A 0.9600 .
C1 H1B 0.9600 .
C1 H1C 0.9600 .
C2 H2A 0.9600 .
C2 H2B 0.9600 .
C2 H2C 0.9600 .
C3 H3A 0.9600 .
C3 H3B 0.9600 .
C3 H3C 0.9600 .
C1' H1'A 0.9600 .
C1' H1'B 0.9600 .
C1' H1'C 0.9600 .
C2' H2'A 0.9600 .
C2' H2'B 0.9600 .
C2' H2'C 0.9600 .
C3' H3'A 0.9600 .
C3' H3'B 0.9600 .
C3' H3'C 0.9600 .
C01 C02 1.376(8) .
C01 C03 1.381(8) .
C01 H01 0.9300 .
C02 C03 1.380(6) 3_656
C02 H02 0.9300 .
C03 C02 1.380(6) 3_656
C03 H03 0.9300 .
